data_4021366
loop_
_publ_author_name
'Xuefeng Mei'
'Adam T. August'
'Christian Wolf'

_publ_section_title
;
 Regioselective Copper-Catalyzed Amination of Chlorobenzoic Acids:
 Synthesis and Solid-State Structures of
 N-Aryl Anthranilic Acid Derivatives
;
_journal_name_full 'Journal of Organic Chemistry'
_journal_page_first 142
_journal_page_last 149
_journal_paper_doi 10.1021/jo0518809
_journal_volume 71
_journal_year 2006
_chemical_formula_moiety 'C14 H13 N O2'
_chemical_formula_sum 'C14 H13 N O2'
_chemical_formula_weight 227.25
_chemical_name_common 'N-(3-methylphenyl)anthranilic acid'
_chemical_name_systematic 'N-(3-methylphenyl)anthranilic acid'
_space_group_IT_number 2
_symmetry_cell_setting triclinic
_symmetry_space_group_name_Hall '-P 1'
_symmetry_space_group_name_H-M 'P -1'
_atom_sites_solution_hydrogens geom
_atom_sites_solution_primary direct
_atom_sites_solution_secondary difmap
_audit_creation_method SHELXL-97
_cell_angle_alpha 98.466(4)
_cell_angle_beta 92.198(4)
_cell_angle_gamma 101.337(4)
_cell_formula_units_Z 2
_cell_length_a 4.6299(14)
_cell_length_b 8.332(2)
_cell_length_c 15.336(4)
_cell_measurement_reflns_used 2686
_cell_measurement_temperature 173(2)
_cell_measurement_theta_max 28.19
_cell_measurement_theta_min 2.52
_cell_volume 572.3(3)
_computing_cell_refinement 'SAINT, Bruker'
_computing_data_collection 'SMART, Bruker'
_computing_data_reduction 'SAINT, Bruker'
_computing_molecular_graphics 'XSEED, L. Barbour (1999); http:\x-seed.net'
_computing_structure_refinement 'SHELXL-97 (Sheldrick, 1997)'
_computing_structure_solution 'SHELXS-97 (Sheldrick, 1990)'
_diffrn_ambient_temperature 173(2)
_diffrn_measured_fraction_theta_full 0.977
_diffrn_measured_fraction_theta_max 0.977
_diffrn_radiation_monochromator graphite
_diffrn_radiation_source 'fine-focus sealed tube'
_diffrn_radiation_type MoK\a
_diffrn_radiation_wavelength 0.71073
_diffrn_reflns_av_R_equivalents 0.0202
_diffrn_reflns_av_sigmaI/netI 0.0264
_diffrn_reflns_limit_h_max 5
_diffrn_reflns_limit_h_min -5
_diffrn_reflns_limit_k_max 9
_diffrn_reflns_limit_k_min -9
_diffrn_reflns_limit_l_max 17
_diffrn_reflns_limit_l_min -18
_diffrn_reflns_number 4002
_diffrn_reflns_theta_full 25.00
_diffrn_reflns_theta_max 25.00
_diffrn_reflns_theta_min 2.52
_exptl_absorpt_coefficient_mu 0.089
_exptl_absorpt_correction_T_max 0.9956
_exptl_absorpt_correction_T_min 0.9570
_exptl_absorpt_correction_type multi-scan
_exptl_absorpt_process_details 'SADABS, G. Scheldrick (1999)'
_exptl_crystal_colour white
_exptl_crystal_density_diffrn 1.319
_exptl_crystal_density_method 'not measured'
_exptl_crystal_description plate
_exptl_crystal_F_000 240
_exptl_crystal_size_max 0.50
_exptl_crystal_size_mid 0.30
_exptl_crystal_size_min 0.05
_refine_diff_density_max 0.197
_refine_diff_density_min -0.128
_refine_diff_density_rms 0.035
_refine_ls_extinction_method none
_refine_ls_goodness_of_fit_ref 1.089
_refine_ls_hydrogen_treatment constr
_refine_ls_matrix_type full
_refine_ls_number_parameters 155
_refine_ls_number_reflns 1973
_refine_ls_number_restraints 0
_refine_ls_restrained_S_all 1.089
_refine_ls_R_factor_all 0.0518
_refine_ls_R_factor_gt 0.0380
_refine_ls_shift/su_max 0.000
_refine_ls_shift/su_mean 0.000
_refine_ls_structure_factor_coef Fsqd
_refine_ls_weighting_details 'calc w=1/[\s^2^(Fo^2^)+(0.0627P)^2^+0.0514P] where P=(Fo^2^+2Fc^2^)/3'
_refine_ls_weighting_scheme calc
_refine_ls_wR_factor_gt 0.1044
_refine_ls_wR_factor_ref 0.1107
_reflns_number_gt 1557
_reflns_number_total 1973
_reflns_threshold_expression >2sigma(I)
_cod_data_source_file jo0518809si20050908_105117.cif
_cod_depositor_comments
;
The following automatic conversions were performed:
'_symmetry_cell_setting' value 'Triclinic' changed to 'triclinic'
according to '/home/saulius/struct/CIF-dictionaries/cif_core.dic'
dictionary named 'cif_core.dic' version 2.4.1 from 2010-06-29.

Automatic conversion script
Id: cif_fix_enum 1527 2010-12-29 10:47:43Z saulius 
;
_cod_database_code 4021366

loop_
_symmetry_equiv_pos_as_xyz
'x, y, z'
'-x, -y, -z'

loop_
_atom_site_label
_atom_site_type_symbol
_atom_site_fract_x
_atom_site_fract_y
_atom_site_fract_z
_atom_site_U_iso_or_equiv
_atom_site_adp_type
_atom_site_occupancy
_atom_site_symmetry_multiplicity
_atom_site_calc_flag
_atom_site_refinement_flags
O1 O 0.2646(2) 0.53858(12) 0.57656(6) 0.0385(3) Uani 1 1 d .
O2 O 0.0696(2) 0.28953(12) 0.49974(6) 0.0399(3) Uani 1 1 d .
H2 H -0.0246 0.3469 0.4735 0.048 Uiso 1 1 calc R
C1 C 0.4300(3) 0.30237(17) 0.61420(9) 0.0320(3) Uani 1 1 d .
N1 N 0.6684(3) 0.55898(15) 0.70818(8) 0.0405(3) Uani 1 1 d .
H1 H 0.5805 0.6119 0.6730 0.049 Uiso 1 1 calc R
C7 C 0.2509(3) 0.38696(17) 0.56310(9) 0.0328(3) Uani 1 1 d .
C2 C 0.6298(3) 0.39063(17) 0.68565(9) 0.0331(3) Uani 1 1 d .
C6 C 0.4023(3) 0.13006(18) 0.59273(9) 0.0367(4) Uani 1 1 d .
H6 H 0.2675 0.0709 0.5452 0.044 Uiso 1 1 calc R
C8 C 0.8391(3) 0.65500(17) 0.78383(9) 0.0350(4) Uani 1 1 d .
C4 C 0.7619(4) 0.13211(19) 0.70818(10) 0.0423(4) Uani 1 1 d .
H4 H 0.8757 0.0741 0.7402 0.051 Uiso 1 1 calc R
C3 C 0.7944(3) 0.30046(19) 0.73124(9) 0.0393(4) Uani 1 1 d .
H3 H 0.9309 0.3571 0.7789 0.047 Uiso 1 1 calc R
C10 C 0.9247(4) 0.72533(18) 0.94273(10) 0.0421(4) Uani 1 1 d .
C5 C 0.5647(4) 0.04497(18) 0.63863(10) 0.0413(4) Uani 1 1 d .
H5 H 0.5429 -0.0717 0.6232 0.050 Uiso 1 1 calc R
C11 C 1.1552(3) 0.85003(19) 0.93083(10) 0.0457(4) Uani 1 1 d .
H11 H 1.2667 0.9179 0.9809 0.055 Uiso 1 1 calc R
C13 C 1.0698(4) 0.77975(18) 0.77337(10) 0.0445(4) Uani 1 1 d .
H13 H 1.1214 0.7986 0.7158 0.053 Uiso 1 1 calc R
C9 C 0.7670(4) 0.62880(19) 0.86788(10) 0.0457(4) Uani 1 1 d .
H9 H 0.6055 0.5426 0.8747 0.055 Uiso 1 1 calc R
C12 C 1.2269(4) 0.8781(2) 0.84701(11) 0.0554(5) Uani 1 1 d .
H12 H 1.3856 0.9657 0.8400 0.066 Uiso 1 1 calc R
C14 C 0.8396(5) 0.6972(2) 1.03373(11) 0.0660(6) Uani 1 1 d .
H14A H 0.9704 0.7788 1.0780 0.099 Uiso 1 1 calc R
H14B H 0.8581 0.5852 1.0422 0.099 Uiso 1 1 calc R
H14C H 0.6349 0.7091 1.0404 0.099 Uiso 1 1 calc R

loop_
_atom_site_aniso_label
_atom_site_aniso_U_11
_atom_site_aniso_U_22
_atom_site_aniso_U_33
_atom_site_aniso_U_23
_atom_site_aniso_U_13
_atom_site_aniso_U_12
O1 0.0405(6) 0.0387(6) 0.0339(6) 0.0011(4) -0.0057(4) 0.0075(4)
O2 0.0387(6) 0.0416(6) 0.0362(6) -0.0013(4) -0.0095(5) 0.0083(5)
C1 0.0294(7) 0.0397(8) 0.0265(7) 0.0042(6) 0.0052(6) 0.0062(6)
N1 0.0469(8) 0.0387(7) 0.0342(7) 0.0041(5) -0.0106(6) 0.0082(6)
C7 0.0300(7) 0.0402(8) 0.0262(7) 0.0007(6) 0.0039(6) 0.0053(6)
C2 0.0319(8) 0.0406(8) 0.0269(7) 0.0049(6) 0.0050(6) 0.0071(6)
C6 0.0366(8) 0.0396(8) 0.0318(8) 0.0014(6) 0.0068(6) 0.0051(6)
C8 0.0367(8) 0.0349(8) 0.0331(8) 0.0034(6) -0.0055(6) 0.0101(6)
C4 0.0470(9) 0.0493(9) 0.0362(9) 0.0123(7) 0.0064(7) 0.0189(7)
C3 0.0407(9) 0.0478(9) 0.0300(8) 0.0059(6) 0.0002(6) 0.0115(7)
C10 0.0505(10) 0.0379(8) 0.0364(9) 0.0052(6) -0.0070(7) 0.0081(7)
C5 0.0495(9) 0.0380(8) 0.0384(9) 0.0066(6) 0.0103(7) 0.0122(7)
C11 0.0396(9) 0.0439(9) 0.0459(10) -0.0074(7) -0.0073(7) 0.0031(7)
C13 0.0499(10) 0.0404(8) 0.0412(9) 0.0027(7) 0.0100(7) 0.0059(7)
C9 0.0480(10) 0.0435(9) 0.0384(9) 0.0080(7) -0.0048(7) -0.0076(7)
C12 0.0488(10) 0.0490(10) 0.0562(11) -0.0062(8) 0.0097(8) -0.0093(8)
C14 0.0971(16) 0.0559(11) 0.0348(10) 0.0057(8) -0.0054(9) -0.0055(10)

loop_
_atom_type_symbol
_atom_type_description
_atom_type_scat_dispersion_real
_atom_type_scat_dispersion_imag
_atom_type_scat_source
C C 0.0033 0.0016 'International Tables Vol C Tables 4.2.6.8 and 6.1.1.4'
H H 0.0000 0.0000 'International Tables Vol C Tables 4.2.6.8 and 6.1.1.4'
N N 0.0061 0.0033 'International Tables Vol C Tables 4.2.6.8 and 6.1.1.4'
O O 0.0106 0.0060 'International Tables Vol C Tables 4.2.6.8 and 6.1.1.4'

loop_
_geom_angle_atom_site_label_1
_geom_angle_atom_site_label_2
_geom_angle_atom_site_label_3
_geom_angle
C6 C1 C2 119.16(13)
C6 C1 C7 119.44(13)
C2 C1 C7 121.40(13)
C2 N1 C8 125.14(12)
O1 C7 O2 121.17(13)
O1 C7 C1 123.72(13)
O2 C7 C1 115.11(12)
N1 C2 C3 120.69(13)
N1 C2 C1 121.35(12)
C3 C2 C1 117.93(13)
C5 C6 C1 121.69(14)
C13 C8 C9 119.59(14)
C13 C8 N1 119.55(13)
C9 C8 N1 120.80(13)
C3 C4 C5 121.02(14)
C4 C3 C2 121.22(14)
C11 C10 C9 117.85(14)
C11 C10 C14 121.18(15)
C9 C10 C14 120.95(15)
C6 C5 C4 118.96(14)
C10 C11 C12 120.85(15)
C8 C13 C12 119.54(15)
C8 C9 C10 121.66(14)
C13 C12 C11 120.50(15)

loop_
_geom_bond_atom_site_label_1
_geom_bond_atom_site_label_2
_geom_bond_distance
O1 C7 1.2382(16)
O2 C7 1.3210(16)
C1 C6 1.404(2)
C1 C2 1.420(2)
C1 C7 1.463(2)
N1 C2 1.3685(18)
N1 C8 1.4208(18)
C2 C3 1.405(2)
C6 C5 1.371(2)
C8 C13 1.368(2)
C8 C9 1.381(2)
C4 C3 1.372(2)
C4 C5 1.391(2)
C10 C11 1.373(2)
C10 C9 1.390(2)
C10 C14 1.503(2)
C11 C12 1.381(2)
C13 C12 1.381(2)

loop_
_cod_related_entry_id
_cod_related_entry_database
_cod_related_entry_code
1 ChemSpider 77086
